data_4076019
loop_
_publ_author_name
'Cheung, Mak-Shuen'
'Chan, Hoi-Shan'
'Bi, Siwei'
'Lin, Zhenyang'
'Xie, Zuowei'

_publ_section_title
;
 Functional Sidearm Promoted Electron-Transfer Reactions:&#x00A0; A New
 Route to Metallacarboranes Incorporating the\h7-arachno-Carboranyl
 Ligands
;
_journal_issue 18
_journal_name_full Organometallics
_journal_page_first 4333
_journal_paper_doi 10.1021/om050454a
_journal_volume 24
_journal_year 2005
_chemical_formula_sum 'C21 H51 B10 Cl N Na O4 Zr'
_chemical_formula_weight 639.39
_chemical_name_systematic
; 
 ? 
;
_space_group_IT_number 19
_symmetry_cell_setting orthorhombic
_symmetry_space_group_name_Hall 'P 2ac 2ab'
_symmetry_space_group_name_H-M 'P 21 21 21'
_atom_sites_solution_hydrogens geom
_atom_sites_solution_primary direct
_atom_sites_solution_secondary difmap
_audit_creation_method SHELXL-97
_cell_angle_alpha 90.00
_cell_angle_beta 90.00
_cell_angle_gamma 90.00
_cell_formula_units_Z 4
_cell_length_a 9.8903(8)
_cell_length_b 15.1185(13)
_cell_length_c 22.7279(18)
_cell_measurement_temperature 293(2)
_cell_volume 3398.4(5)
_computing_cell_refinement 'Bruker SMART'
_computing_data_collection 'Bruker SMART'
_computing_data_reduction 'Bruker SHELXTL'
_computing_molecular_graphics 'Bruker SHELXTL'
_computing_publication_material 'Bruker SHELXTL'
_computing_structure_refinement 'SHELXL-97 (Sheldrick, 1997)'
_computing_structure_solution 'SHELXS-97 (Sheldrick, 1990)'
_diffrn_ambient_temperature 293(2)
_diffrn_measured_fraction_theta_full 1.000
_diffrn_measured_fraction_theta_max 1.000
_diffrn_measurement_device_type 'CCD area detector'
_diffrn_measurement_method 'phi and omega scans'
_diffrn_radiation_monochromator graphite
_diffrn_radiation_source 'fine-focus sealed tube'
_diffrn_radiation_type MoK\a
_diffrn_radiation_wavelength 0.71073
_diffrn_reflns_av_R_equivalents 0.0793
_diffrn_reflns_av_sigmaI/netI 0.0900
_diffrn_reflns_limit_h_max 11
_diffrn_reflns_limit_h_min -8
_diffrn_reflns_limit_k_max 17
_diffrn_reflns_limit_k_min -17
_diffrn_reflns_limit_l_max 25
_diffrn_reflns_limit_l_min -26
_diffrn_reflns_number 16998
_diffrn_reflns_theta_full 25.00
_diffrn_reflns_theta_max 25.00
_diffrn_reflns_theta_min 1.62
_exptl_absorpt_coefficient_mu 0.442
_exptl_absorpt_correction_T_max 1.0000
_exptl_absorpt_correction_T_min 0.8431
_exptl_absorpt_correction_type sadabs
_exptl_crystal_colour orange
_exptl_crystal_density_diffrn 1.250
_exptl_crystal_density_method 'not measured'
_exptl_crystal_description block
_exptl_crystal_F_000 1336
_exptl_crystal_size_max 0.40
_exptl_crystal_size_mid 0.30
_exptl_crystal_size_min 0.20
_refine_diff_density_max 0.669
_refine_diff_density_min -0.475
_refine_diff_density_rms 0.087
_refine_ls_abs_structure_details 'Flack H D (1983), Acta Cryst. A39, 876-881'
_refine_ls_abs_structure_Flack 0.57(11)
_refine_ls_extinction_method none
_refine_ls_goodness_of_fit_ref 1.014
_refine_ls_hydrogen_treatment riding
_refine_ls_matrix_type full
_refine_ls_number_parameters 369
_refine_ls_number_reflns 5353
_refine_ls_number_restraints 66
_refine_ls_restrained_S_all 1.027
_refine_ls_R_factor_all 0.1206
_refine_ls_R_factor_gt 0.0602
_refine_ls_shift/su_max 0.085
_refine_ls_shift/su_mean 0.013
_refine_ls_structure_factor_coef Fsqd
_refine_ls_weighting_details 'calc w=1/[\s^2^(Fo^2^)+(0.0964P)^2^+1.2648P] where P=(Fo^2^+2Fc^2^)/3'
_refine_ls_weighting_scheme calc
_refine_ls_wR_factor_gt 0.1418
_refine_ls_wR_factor_ref 0.1828
_reflns_number_gt 3266
_reflns_number_total 5353
_reflns_threshold_expression >2sigma(I)
_cod_data_source_file om050454asi20050605_095008.cif
_cod_data_source_block 1
_cod_original_sg_symbol_H-M P2(1)2(1)2(1)
_cod_database_code 4076019

loop_
_symmetry_equiv_pos_as_xyz
'x, y, z'
'-x+1/2, -y, z+1/2'
'-x, y+1/2, -z+1/2'
'x+1/2, -y+1/2, -z'

loop_
_atom_site_label
_atom_site_type_symbol
_atom_site_fract_x
_atom_site_fract_y
_atom_site_fract_z
_atom_site_U_iso_or_equiv
_atom_site_adp_type
_atom_site_occupancy
_atom_site_symmetry_multiplicity
_atom_site_calc_flag
_atom_site_refinement_flags
Zr1 Zr 0.70001(6) 0.50207(7) 0.07785(3) 0.0418(2) Uani 1 1 d .
Cl1 Cl 0.8314(2) 0.5285(2) 0.17041(11) 0.0853(11) Uani 1 1 d .
O1 O 0.8747(7) 0.5781(5) 0.0257(4) 0.080(2) Uani 1 1 d .
C2 C 0.6016(10) 0.6077(6) 0.0247(4) 0.052(2) Uani 1 1 d .
C5 C 0.5715(10) 0.3803(7) 0.0807(6) 0.054(3) Uani 1 1 d .
C11 C 0.6456(10) 0.2920(6) 0.0841(6) 0.075(3) Uani 1 1 d .
H11A H 0.6077 0.2570 0.1158 0.089 Uiso 1 1 calc R
H11B H 0.6318 0.2598 0.0476 0.089 Uiso 1 1 calc R
C12 C 0.7930(12) 0.3037(8) 0.0941(6) 0.091(4) Uani 1 1 d .
H12A H 0.8084 0.3152 0.1356 0.109 Uiso 1 1 calc R
H12B H 0.8393 0.2492 0.0841 0.109 Uiso 1 1 calc R
C13 C 0.8495(14) 0.3549(9) -0.0037(6) 0.115(6) Uani 1 1 d .
H13A H 0.9087 0.3057 -0.0109 0.173 Uiso 1 1 calc R
H13B H 0.8793 0.4050 -0.0262 0.173 Uiso 1 1 calc R
H13C H 0.7591 0.3394 -0.0151 0.173 Uiso 1 1 calc R
C14 C 0.9961(11) 0.3871(9) 0.0755(8) 0.110(5) Uani 1 1 d .
H14A H 1.0438 0.3335 0.0664 0.165 Uiso 1 1 calc R
H14B H 1.0031 0.3989 0.1169 0.165 Uiso 1 1 calc R
H14C H 1.0348 0.4353 0.0538 0.165 Uiso 1 1 calc R
C15 C 0.6967(11) 0.6698(7) -0.0104(5) 0.075(3) Uani 1 1 d .
H15A H 0.6506 0.6902 -0.0456 0.089 Uiso 1 1 calc R
H15B H 0.7186 0.7211 0.0133 0.089 Uiso 1 1 calc R
C16 C 0.8219(13) 0.6241(9) -0.0272(6) 0.096(4) Uani 1 1 d .
H16A H 0.8879 0.6664 -0.0415 0.115 Uiso 1 1 calc R
H16B H 0.8038 0.5816 -0.0582 0.115 Uiso 1 1 calc R
C17 C 0.9897(16) 0.6197(11) 0.0499(6) 0.123(7) Uani 1 1 d .
H17A H 1.0426 0.6453 0.0188 0.184 Uiso 1 1 calc R
H17B H 1.0431 0.5768 0.0706 0.184 Uiso 1 1 calc R
H17C H 0.9617 0.6653 0.0766 0.184 Uiso 1 1 calc R
O2 O 0.7272(9) 0.3635(7) 0.2871(5) 0.120(4) Uani 1 1 d D
C21 C 0.8642(14) 0.3594(12) 0.3016(8) 0.148(8) Uani 1 1 d D
H21A H 0.9191 0.3811 0.2693 0.177 Uiso 1 1 calc R
H21B H 0.8827 0.3951 0.3362 0.177 Uiso 1 1 calc R
C22 C 0.894(2) 0.2696(14) 0.3129(8) 0.169(9) Uani 1 1 d D
H22A H 0.9836 0.2546 0.2992 0.203 Uiso 1 1 calc R
H22B H 0.8875 0.2569 0.3547 0.203 Uiso 1 1 calc R
C23 C 0.794(3) 0.2222(11) 0.2811(8) 0.176(10) Uani 1 1 d D
H23A H 0.7776 0.1646 0.2985 0.211 Uiso 1 1 calc R
H23B H 0.8201 0.2147 0.2403 0.211 Uiso 1 1 calc R
C24 C 0.6805(19) 0.2767(12) 0.2861(11) 0.200(13) Uani 1 1 d D
H24A H 0.6316 0.2634 0.3221 0.240 Uiso 1 1 calc R
H24B H 0.6203 0.2678 0.2530 0.240 Uiso 1 1 calc R
O3 O 0.4243(9) 0.4724(9) 0.3081(5) 0.151(5) Uani 1 1 d D
C31 C 0.397(2) 0.436(2) 0.3602(9) 0.37(3) Uani 1 1 d D
H31A H 0.4249 0.4749 0.3919 0.444 Uiso 1 1 calc R
H31B H 0.4431 0.3798 0.3644 0.444 Uiso 1 1 calc R
C32 C 0.259(2) 0.4246(18) 0.3604(14) 0.35(3) Uani 1 1 d D
H32A H 0.2253 0.4119 0.3995 0.418 Uiso 1 1 calc R
H32B H 0.2313 0.3783 0.3335 0.418 Uiso 1 1 calc R
C33 C 0.219(2) 0.510(2) 0.3405(13) 0.34(3) Uani 1 1 d D
H33A H 0.1241 0.5128 0.3296 0.411 Uiso 1 1 calc R
H33B H 0.2399 0.5567 0.3685 0.411 Uiso 1 1 calc R
C34 C 0.3040(19) 0.511(3) 0.2923(10) 0.42(3) Uani 1 1 d D
H34A H 0.2633 0.4779 0.2602 0.507 Uiso 1 1 calc R
H34B H 0.3193 0.5710 0.2793 0.507 Uiso 1 1 calc R
O4 O 0.6851(15) 0.6062(10) 0.3065(6) 0.140(4) Uani 1 1 d D
C41 C 0.803(3) 0.6065(12) 0.3381(9) 0.243(17) Uani 1 1 d D
H41A H 0.7843 0.5868 0.3779 0.292 Uiso 1 1 calc R
H41B H 0.8660 0.5654 0.3204 0.292 Uiso 1 1 calc R
C42 C 0.8581(18) 0.6872(16) 0.3397(10) 0.174(9) Uani 1 1 d D
H42A H 0.9527 0.6848 0.3285 0.208 Uiso 1 1 calc R
H42B H 0.8515 0.7122 0.3789 0.208 Uiso 1 1 calc R
C43 C 0.784(3) 0.7379(11) 0.2992(10) 0.187(10) Uani 1 1 d D
H43A H 0.8367 0.7481 0.2640 0.225 Uiso 1 1 calc R
H43B H 0.7606 0.7948 0.3163 0.225 Uiso 1 1 calc R
C44 C 0.668(2) 0.6915(15) 0.2857(9) 0.171(10) Uani 1 1 d D
H44A H 0.6538 0.6908 0.2435 0.205 Uiso 1 1 calc R
H44B H 0.5901 0.7188 0.3042 0.205 Uiso 1 1 calc R
N1 N 0.8518(8) 0.3771(5) 0.0592(4) 0.067(3) Uani 1 1 d .
B3 B 0.5400(10) 0.5233(8) -0.0086(5) 0.057(4) Uani 1 1 d .
H3 H 0.5624 0.5151 -0.0557 0.068 Uiso 1 1 calc R
B4 B 0.5270(11) 0.4181(8) 0.0166(5) 0.054(3) Uani 1 1 d .
H4 H 0.5447 0.3756 -0.0219 0.065 Uiso 1 1 calc R
B6 B 0.5062(13) 0.4308(8) 0.1358(6) 0.051(3) Uani 1 1 d .
B7 B 0.4879(14) 0.5462(10) 0.1366(6) 0.068(4) Uani 1 1 d .
H7 H 0.5019 0.5701 0.1819 0.081 Uiso 1 1 calc R
B8 B 0.5307(13) 0.6304(8) 0.0867(7) 0.064(4) Uani 1 1 d .
B9 B 0.4399(11) 0.6112(8) 0.0195(6) 0.065(4) Uani 1 1 d .
H9 H 0.3870 0.6590 -0.0088 0.077 Uiso 1 1 calc R
B10 B 0.3733(9) 0.4981(12) 0.0297(5) 0.069(3) Uani 1 1 d .
B11 B 0.4106(13) 0.3898(9) 0.0740(7) 0.066(4) Uani 1 1 d .
B12 B 0.3474(11) 0.4795(8) 0.1128(5) 0.060(4) Uani 1 1 d .
H12 H 0.2517 0.4672 0.1360 0.072 Uiso 1 1 calc R
B13 B 0.3679(12) 0.5857(9) 0.0858(7) 0.070(4) Uani 1 1 d .
H13 H 0.2798 0.6269 0.0967 0.084 Uiso 1 1 calc R
Na1 Na 0.6146(4) 0.4875(4) 0.25008(16) 0.0865(13) Uani 1 1 d .
H10 H 0.296(6) 0.508(5) 0.001(2) 0.035(16) Uiso 1 1 d .
H6 H 0.501(6) 0.395(4) 0.181(2) 0.011(15) Uiso 1 1 d .
H8 H 0.539(8) 0.697(5) 0.101(3) 0.05(2) Uiso 1 1 d .
H11 H 0.360(8) 0.334(5) 0.070(3) 0.05(2) Uiso 1 1 d .

loop_
_atom_site_aniso_label
_atom_site_aniso_U_11
_atom_site_aniso_U_22
_atom_site_aniso_U_33
_atom_site_aniso_U_23
_atom_site_aniso_U_13
_atom_site_aniso_U_12
Zr1 0.0265(3) 0.0425(4) 0.0564(4) -0.0037(6) -0.0042(4) 0.0002(6)
Cl1 0.0459(13) 0.142(3) 0.0674(15) -0.0095(16) -0.0101(12) -0.0169(15)
O1 0.038(4) 0.081(5) 0.121(6) 0.010(5) 0.005(4) -0.012(4)
C2 0.042(6) 0.052(6) 0.063(6) -0.009(5) -0.001(5) 0.001(5)
C5 0.045(6) 0.044(6) 0.072(7) 0.008(6) 0.003(6) 0.000(4)
C11 0.062(6) 0.048(6) 0.113(9) -0.008(6) 0.007(7) -0.012(5)
C12 0.069(7) 0.070(8) 0.134(11) 0.017(7) -0.012(8) 0.012(7)
C13 0.088(10) 0.137(13) 0.120(11) -0.079(10) -0.010(9) 0.031(9)
C14 0.036(6) 0.097(10) 0.198(16) -0.010(12) -0.006(10) 0.022(6)
C15 0.063(7) 0.070(7) 0.090(7) 0.015(6) -0.017(7) -0.002(6)
C16 0.074(9) 0.099(10) 0.114(10) 0.036(8) -0.002(9) 0.011(8)
C17 0.121(13) 0.126(13) 0.120(12) 0.034(10) -0.036(10) -0.082(11)
O2 0.070(7) 0.127(9) 0.163(10) 0.051(7) -0.028(7) -0.019(6)
C21 0.106(14) 0.160(17) 0.177(17) 0.063(14) -0.065(13) -0.031(12)
C22 0.17(2) 0.22(3) 0.113(14) -0.011(16) -0.010(15) 0.042(19)
C23 0.28(3) 0.158(19) 0.090(12) -0.001(12) 0.026(18) -0.07(2)
C24 0.124(18) 0.21(3) 0.26(3) 0.12(2) -0.06(2) -0.076(19)
O3 0.073(6) 0.225(15) 0.156(9) 0.056(9) 0.032(6) -0.015(7)
C31 0.107(16) 0.83(10) 0.18(2) 0.21(4) 0.000(16) -0.03(3)
C32 0.24(4) 0.41(6) 0.40(5) 0.10(4) 0.23(4) 0.01(4)
C33 0.15(2) 0.44(5) 0.44(5) 0.33(5) 0.11(3) 0.08(3)
C34 0.123(17) 0.81(9) 0.33(4) 0.16(5) 0.14(2) 0.09(5)
O4 0.133(11) 0.136(10) 0.152(10) -0.038(8) 0.021(9) -0.064(9)
C41 0.42(5) 0.133(18) 0.17(2) -0.002(14) -0.16(3) -0.09(2)
C42 0.145(19) 0.17(2) 0.21(2) -0.01(2) -0.040(18) -0.031(17)
C43 0.27(3) 0.102(15) 0.19(2) 0.004(15) 0.00(2) 0.01(2)
C44 0.129(19) 0.15(2) 0.24(2) -0.08(2) -0.039(18) 0.009(16)
N1 0.037(4) 0.051(5) 0.113(8) -0.005(5) 0.001(5) 0.015(4)
B3 0.033(5) 0.083(11) 0.055(6) -0.016(6) -0.003(5) 0.008(5)
B4 0.029(6) 0.065(8) 0.068(8) -0.033(7) -0.012(6) 0.007(6)
B6 0.036(7) 0.055(8) 0.062(8) 0.003(6) -0.021(6) -0.009(6)
B7 0.049(8) 0.089(10) 0.065(8) -0.024(7) 0.012(7) 0.000(7)
B8 0.059(9) 0.044(7) 0.089(11) -0.027(7) -0.016(8) 0.010(6)
B9 0.039(7) 0.066(8) 0.089(10) -0.011(7) -0.023(7) 0.020(6)
B10 0.025(5) 0.093(8) 0.089(7) -0.023(11) -0.020(5) -0.007(9)
B11 0.056(8) 0.056(8) 0.084(9) -0.018(8) -0.014(8) -0.028(7)
B12 0.035(5) 0.060(10) 0.086(7) -0.016(6) 0.001(5) 0.003(5)
B13 0.032(6) 0.086(10) 0.091(10) -0.033(9) -0.004(7) 0.021(6)
Na1 0.065(2) 0.109(4) 0.086(2) -0.010(3) 0.001(2) -0.012(3)

loop_
_atom_type_symbol
_atom_type_description
_atom_type_scat_dispersion_real
_atom_type_scat_dispersion_imag
_atom_type_scat_source
C C 0.0033 0.0016 'International Tables Vol C Tables 4.2.6.8 and 6.1.1.4'
H H 0.0000 0.0000 'International Tables Vol C Tables 4.2.6.8 and 6.1.1.4'
B B 0.0013 0.0007 'International Tables Vol C Tables 4.2.6.8 and 6.1.1.4'
N N 0.0061 0.0033 'International Tables Vol C Tables 4.2.6.8 and 6.1.1.4'
O O 0.0106 0.0060 'International Tables Vol C Tables 4.2.6.8 and 6.1.1.4'
Cl Cl 0.1484 0.1585 'International Tables Vol C Tables 4.2.6.8 and 6.1.1.4'
Zr Zr -2.9673 0.5597 'International Tables Vol C Tables 4.2.6.8 and 6.1.1.4'
Na Na 0.0362 0.0249 'International Tables Vol C Tables 4.2.6.8 and 6.1.1.4'

loop_
_geom_angle_atom_site_label_1
_geom_angle_atom_site_label_2
_geom_angle_atom_site_label_3
_geom_angle
C2 Zr1 C5 111.0(4)
C2 Zr1 O1 72.7(3)
C5 Zr1 O1 145.2(4)
C2 Zr1 N1 136.7(3)
C5 Zr1 N1 73.6(3)
O1 Zr1 N1 80.9(3)
C2 Zr1 Cl1 124.6(3)
C5 Zr1 Cl1 113.6(3)
O1 Zr1 Cl1 88.0(2)
N1 Zr1 Cl1 87.1(2)
C2 Zr1 B3 38.6(3)
C5 Zr1 B3 76.9(4)
O1 Zr1 B3 90.4(3)
N1 Zr1 B3 110.2(3)
Cl1 Zr1 B3 162.1(3)
C2 Zr1 B4 76.5(4)
C5 Zr1 B4 39.1(4)
O1 Zr1 B4 117.1(4)
N1 Zr1 B4 86.2(3)
Cl1 Zr1 B4 152.6(3)
B3 Zr1 B4 38.9(4)
C2 Zr1 B6 104.7(4)
C5 Zr1 B6 38.2(4)
O1 Zr1 B6 176.1(4)
N1 Zr1 B6 102.9(4)
Cl1 Zr1 B6 91.4(3)
B3 Zr1 B6 89.1(4)
B4 Zr1 B6 64.4(4)
C2 Zr1 B7 74.9(4)
C5 Zr1 B7 74.6(4)
O1 Zr1 B7 136.2(4)
N1 Zr1 B7 142.0(4)
Cl1 Zr1 B7 86.9(3)
B3 Zr1 B7 82.0(4)
B4 Zr1 B7 82.2(4)
B6 Zr1 B7 39.9(4)
C2 Zr1 B8 38.4(4)
C5 Zr1 B8 104.4(4)
O1 Zr1 B8 98.5(4)
N1 Zr1 B8 174.1(4)
Cl1 Zr1 B8 98.7(3)
B3 Zr1 B8 63.9(4)
B4 Zr1 B8 88.9(4)
B6 Zr1 B8 77.9(4)
B7 Zr1 B8 39.9(5)
Zr1 Cl1 Na1 96.18(11)
C17 O1 C16 112.9(9)
C17 O1 Zr1 127.2(8)
C16 O1 Zr1 111.9(6)
C15 C2 B3 118.0(8)
C15 C2 B9 123.1(9)
B3 C2 B9 67.2(7)
C15 C2 B8 125.8(9)
B3 C2 B8 114.6(9)
B9 C2 B8 67.9(8)
C15 C2 Zr1 116.7(6)
B3 C2 Zr1 81.5(5)
B9 C2 Zr1 120.0(7)
B8 C2 Zr1 82.4(6)
C11 C5 B6 124.9(11)
C11 C5 B11 124.0(9)
B6 C5 B11 68.4(8)
C11 C5 B4 118.9(10)
B6 C5 B4 115.0(8)
B11 C5 B4 67.3(8)
C11 C5 Zr1 116.7(6)
B6 C5 Zr1 81.9(6)
B11 C5 Zr1 119.1(7)
B4 C5 Zr1 80.7(6)
C12 C11 C5 112.0(9)
N1 C12 C11 113.1(10)
C16 C15 C2 111.1(9)
C15 C16 O1 107.9(10)
C24 O2 C21 106.4(12)
C24 O2 Na1 126.4(10)
C21 O2 Na1 125.7(11)
C22 C21 O2 106.6(12)
C23 C22 C21 104.5(12)
C22 C23 C24 102.6(13)
C23 C24 O2 106.9(13)
C31 O3 C34 103.4(13)
C31 O3 Na1 135.4(12)
C34 O3 Na1 121.1(11)
O3 C31 C32 104.8(15)
C31 C32 C33 99.3(18)
C34 C33 C32 94.9(17)
O3 C34 C33 108.6(14)
C41 O4 C44 106.3(12)
C41 O4 Na1 123.4(14)
C44 O4 Na1 119.8(14)
C42 C41 O4 111.6(13)
C41 C42 C43 105.3(12)
C42 C43 C44 107.7(13)
C43 C44 O4 107.3(12)
C13 N1 C14 106.4(11)
C13 N1 C12 110.1(10)
C14 N1 C12 108.7(10)
C13 N1 Zr1 109.6(7)
C14 N1 Zr1 117.9(7)
C12 N1 Zr1 104.1(6)
C2 B3 B4 128.0(8)
C2 B3 B9 56.5(6)
B4 B3 B9 122.6(9)
C2 B3 B10 105.8(8)
B4 B3 B10 65.9(8)
B9 B3 B10 60.2(8)
C2 B3 Zr1 60.0(5)
B4 B3 Zr1 70.6(5)
B9 B3 Zr1 99.4(6)
B10 B3 Zr1 99.2(6)
C5 B4 B3 127.8(9)
C5 B4 B11 55.8(7)
B3 B4 B11 121.2(9)
C5 B4 B10 106.9(8)
B3 B4 B10 62.1(7)
B11 B4 B10 62.6(7)
C5 B4 Zr1 60.2(5)
B3 B4 Zr1 70.5(5)
B11 B4 Zr1 98.8(6)
B10 B4 Zr1 97.5(5)
C5 B6 B7 121.6(12)
C5 B6 B12 108.6(9)
B7 B6 B12 60.6(7)
C5 B6 B11 55.9(7)
B7 B6 B11 107.2(10)
B12 B6 B11 57.3(7)
C5 B6 Zr1 59.9(6)
B7 B6 Zr1 70.4(7)
B12 B6 Zr1 109.2(7)
B11 B6 Zr1 97.9(8)
C5 B6 Na1 133.0(8)
B7 B6 Na1 74.8(8)
B12 B6 Na1 116.9(7)
B11 B6 Na1 168.6(9)
Zr1 B6 Na1 93.4(4)
B6 B7 B8 133.6(12)
B6 B7 B13 113.6(11)
B8 B7 B13 59.5(8)
B6 B7 B12 61.3(7)
B8 B7 B12 113.5(10)
B13 B7 B12 58.2(7)
B6 B7 Zr1 69.7(7)
B8 B7 Zr1 69.9(6)
B13 B7 Zr1 107.3(8)
B12 B7 Zr1 109.2(7)
C2 B8 B13 107.9(10)
C2 B8 B7 121.0(9)
B13 B8 B7 60.4(9)
C2 B8 B9 55.9(7)
B13 B8 B9 57.7(8)
B7 B8 B9 108.1(9)
C2 B8 Zr1 59.1(5)
B13 B8 Zr1 107.9(7)
B7 B8 Zr1 70.2(6)
B9 B8 Zr1 97.9(6)
C2 B9 B13 110.0(9)
C2 B9 B3 56.4(6)
B13 B9 B3 112.3(9)
C2 B9 B8 56.2(7)
B13 B9 B8 59.7(8)
B3 B9 B8 98.5(8)
C2 B9 B10 108.4(8)
B13 B9 B10 62.1(7)
B3 B9 B10 63.4(6)
B8 B9 B10 102.7(9)
B13 B10 B9 55.3(8)
B13 B10 B3 101.4(9)
B9 B10 B3 56.5(6)
B13 B10 B12 54.7(7)
B9 B10 B12 107.8(8)
B3 B10 B12 126.3(7)
B13 B10 B11 104.6(8)
B9 B10 B11 140.5(7)
B3 B10 B11 103.8(8)
B12 B10 B11 53.0(7)
B13 B10 B4 124.8(7)
B9 B10 B4 105.9(7)
B3 B10 B4 51.9(6)
B12 B10 B4 99.3(9)
B11 B10 B4 54.4(7)
C5 B11 B12 112.3(9)
C5 B11 B4 56.9(7)
B12 B11 B4 114.5(9)
C5 B11 B6 55.7(7)
B12 B11 B6 61.6(7)
B4 B11 B6 98.5(7)
C5 B11 B10 108.1(9)
B12 B11 B10 62.5(7)
B4 B11 B10 63.1(7)
B6 B11 B10 102.2(8)
B11 B12 B13 120.2(9)
B11 B12 B7 108.2(8)
B13 B12 B7 59.8(8)
B11 B12 B6 61.1(7)
B13 B12 B6 112.2(8)
B7 B12 B6 58.1(6)
B11 B12 B10 64.4(8)
B13 B12 B10 60.1(8)
B7 B12 B10 96.3(8)
B6 B12 B10 103.1(8)
B9 B13 B12 124.8(9)
B9 B13 B8 62.6(8)
B12 B13 B8 117.5(9)
B9 B13 B7 111.9(9)
B12 B13 B7 62.0(7)
B8 B13 B7 60.1(8)
B9 B13 B10 62.6(8)
B12 B13 B10 65.2(8)
B8 B13 B10 105.1(9)
B7 B13 B10 101.0(9)
O4 Na1 O3 90.4(5)
O4 Na1 O2 106.2(6)
O3 Na1 O2 96.0(4)
O4 Na1 Cl1 87.5(3)
O3 Na1 Cl1 171.5(4)
O2 Na1 Cl1 92.5(3)
O4 Na1 B6 145.7(5)
O3 Na1 B6 100.3(4)
O2 Na1 B6 105.0(4)
Cl1 Na1 B6 77.2(3)

loop_
_geom_bond_atom_site_label_1
_geom_bond_atom_site_label_2
_geom_bond_distance
Zr1 C2 2.226(10)
Zr1 C5 2.238(10)
Zr1 O1 2.389(7)
Zr1 N1 2.451(8)
Zr1 Cl1 2.505(3)
Zr1 B3 2.543(10)
Zr1 B4 2.545(11)
Zr1 B6 2.562(14)
Zr1 B7 2.575(13)
Zr1 B8 2.570(13)
Cl1 Na1 2.874(4)
O1 C17 1.410(14)
O1 C16 1.484(13)
C2 C15 1.551(14)
C2 B3 1.603(14)
C2 B9 1.605(14)
C2 B8 1.611(18)
C5 C11 1.524(13)
C5 B6 1.602(18)
C5 B11 1.606(15)
C5 B4 1.627(18)
C11 C12 1.487(15)
C12 N1 1.482(14)
C13 N1 1.469(14)
C14 N1 1.482(13)
C15 C16 1.469(16)
O2 C24 1.391(14)
O2 C21 1.397(12)
O2 Na1 2.337(11)
C21 C22 1.411(15)
C22 C23 1.417(18)
C23 C24 1.397(16)
O3 C31 1.334(14)
O3 C34 1.370(14)
O3 Na1 2.309(10)
C31 C32 1.372(17)
C32 C33 1.43(2)
C33 C34 1.381(17)
O4 C41 1.365(15)
O4 C44 1.383(14)
O4 Na1 2.313(12)
C41 C42 1.339(15)
C42 C43 1.405(18)
C43 C44 1.377(15)
B3 B4 1.695(18)
B3 B9 1.775(15)
B3 B10 1.903(14)
B4 B11 1.79(2)
B4 B10 1.965(17)
B6 B7 1.753(18)
B6 B12 1.812(17)
B6 B11 1.803(18)
B6 Na1 2.938(13)
B7 B8 1.76(2)
B7 B13 1.76(2)
B7 B12 1.799(17)
B8 B13 1.746(19)
B8 B9 1.796(19)
B9 B13 1.71(2)
B9 B10 1.85(2)
B10 B13 1.838(19)
B10 B12 1.926(17)
B10 B11 1.96(2)
B11 B12 1.734(17)
B12 B13 1.730(19)
